data_7232729
loop_
_publ_author_name
'Wang, Ke'
'Su, Hao'
'Wang, Pengfei'
'Wang, Wenjie'
'Li, Hui'

_publ_section_title
;
 The enhancement of the D--A effect of an asymmetric Schiff base by
 introducing acetyl groups into diaminomaleonitrile: synthesis, red
 fluorescence and crystal structure
;
_journal_issue 25
_journal_name_full 'RSC Advances'
_journal_page_first 14268
_journal_paper_doi 10.1039/C9RA00977A
_journal_volume 9
_journal_year 2019
_chemical_formula_moiety 'C51 H52 N15 O7 Zn3, C6 H16 N, O'
_chemical_formula_sum 'C57 H68 N16 O8 Zn3'
_chemical_formula_weight 1301.38
_space_group_crystal_system triclinic
_space_group_IT_number 2
_space_group_name_Hall '-P 1'
_space_group_name_H-M_alt 'P -1'
_symmetry_space_group_name_Hall '-P 1'
_symmetry_space_group_name_H-M 'P -1'
_atom_sites_solution_hydrogens mixed
_audit_creation_date 2018-05-15
_audit_creation_method
;
Olex2 1.2-alpha
(compiled 2018.04.26 svn.r3504 for OlexSys, GUI svn.r5492)
;
_audit_update_record
;
2018-08-19 deposited with the CCDC.    2019-04-23 downloaded from the CCDC.
;
_cell_angle_alpha 90.368(5)
_cell_angle_beta 96.639(5)
_cell_angle_gamma 101.761(5)
_cell_formula_units_Z 2
_cell_length_a 12.456(2)
_cell_length_b 13.244(2)
_cell_length_c 19.423(3)
_cell_measurement_reflns_used 2192
_cell_measurement_temperature 296(2)
_cell_measurement_theta_max 22
_cell_measurement_theta_min 2
_cell_volume 3114.4(8)
_computing_molecular_graphics 'Olex2 (Dolomanov et al., 2009)'
_computing_publication_material 'Olex2 (Dolomanov et al., 2009)'
_computing_structure_refinement 'ShelXL (Sheldrick, 2015)'
_diffrn_ambient_temperature 296.15
_diffrn_measured_fraction_theta_full 1.000
_diffrn_measured_fraction_theta_max 0.984
_diffrn_measurement_device_type 'Bruker P4'
_diffrn_radiation_type MoK\a
_diffrn_radiation_wavelength 0.71073
_diffrn_reflns_av_R_equivalents 0.0598
_diffrn_reflns_av_unetI/netI 0.0966
_diffrn_reflns_Laue_measured_fraction_full 1.000
_diffrn_reflns_Laue_measured_fraction_max 0.984
_diffrn_reflns_limit_h_max 14
_diffrn_reflns_limit_h_min -14
_diffrn_reflns_limit_k_max 15
_diffrn_reflns_limit_k_min -15
_diffrn_reflns_limit_l_max 23
_diffrn_reflns_limit_l_min -23
_diffrn_reflns_number 29215
_diffrn_reflns_point_group_measured_fraction_full 1.000
_diffrn_reflns_point_group_measured_fraction_max 0.984
_diffrn_reflns_theta_full 25.242
_diffrn_reflns_theta_max 25.482
_diffrn_reflns_theta_min 1.571
_exptl_absorpt_coefficient_mu 1.211
_exptl_absorpt_correction_type none
_exptl_crystal_density_diffrn 1.388
_exptl_crystal_description block
_exptl_crystal_F_000 1352
_exptl_crystal_size_max 0.25
_exptl_crystal_size_mid 0.15
_exptl_crystal_size_min 0.1
_refine_diff_density_max 0.980
_refine_diff_density_min -0.587
_refine_diff_density_rms 0.087
_refine_ls_extinction_method none
_refine_ls_goodness_of_fit_ref 1.020
_refine_ls_hydrogen_treatment constr
_refine_ls_matrix_type full
_refine_ls_number_parameters 779
_refine_ls_number_reflns 11379
_refine_ls_number_restraints 194
_refine_ls_restrained_S_all 1.062
_refine_ls_R_factor_all 0.1054
_refine_ls_R_factor_gt 0.0571
_refine_ls_shift/su_max 0.004
_refine_ls_shift/su_mean 0.000
_refine_ls_structure_factor_coef Fsqd
_refine_ls_weighting_details 'w=1/[\s^2^(Fo^2^)+(0.0735P)^2^+1.6672P] where P=(Fo^2^+2Fc^2^)/3'
_refine_ls_weighting_scheme calc
_refine_ls_wR_factor_gt 0.1427
_refine_ls_wR_factor_ref 0.1662
_reflns_Friedel_coverage 0.000
_reflns_number_gt 7062
_reflns_number_total 11379
_reflns_threshold_expression 'I > 2\s(I)'
_cod_data_source_file c9ra00977a2.cif
_cod_data_source_block 1_CCDC1
_cod_original_cell_volume 3114.3(9)
_cod_database_code 7232729
_shelx_shelxl_version_number 2014/7
_shelx_space_group_comment
;
The symmetry employed for this shelxl refinement is uniquely defined
by the following loop, which should always be used as a source of
symmetry information in preference to the above space-group names.
They are only intended as comments.
;
_shelx_estimated_absorpt_t_max 0.889
_shelx_estimated_absorpt_t_min 0.752
_olex2_refinement_description
;
1. Fixed Uiso
 At 1.2 times of:
  All C(H) groups, All C(H,H) groups, All N(H) groups, All O(H) groups
 At 1.5 times of:
  All C(H,H,H) groups
2. Restrained distances
 C96-N23 = N23-C92
 1.4 with sigma of 0.02
 C94-N23
 1.4 with sigma of 0.02
 C95-C94 = C97-C96 = C93-C92
 1.5 with sigma of 0.01
 C92-C96
 2.4 with sigma of 0.02
 H96A-H92A
 2.2 with sigma of 0.02
3. Uiso/Uaniso restraints and constraints
Uanis(C8) \\sim Ueq, Uanis(C7) \\sim Ueq, Uanis(C9) \\sim Ueq, Uanis(C47) \\sim
Ueq, Uanis(N1) \\sim Ueq, Uanis(C53) \\sim Ueq, Uanis(C52) \\sim Ueq, Uanis(N2)
\\sim Ueq, Uanis(C18) \\sim Ueq, Uanis(C19) \\sim Ueq: with sigma of 0.01 and
sigma for terminal atoms of 0.02
Uanis(O31) \\sim Ueq, Uanis(O31A) \\sim Ueq: with sigma of 0.01 and sigma for
terminal atoms of 0.02
4. Rigid body (RIGU) restrains
 C8, C7, N1, C9, C47, C5
 with sigma for 1-2 distances of 0.001 and sigma for 1-3 distances of 0.001
 C19, C18, N2, C15, C52, C53
 with sigma for 1-2 distances of 0.001 and sigma for 1-3 distances of 0.001
 N10, C54, O8, C55
 with sigma for 1-2 distances of 0.001 and sigma for 1-3 distances of 0.001
 N23, C94, C92, C96, C95, C93, C97
 with sigma for 1-2 distances of 0.004 and sigma for 1-3 distances of 0.004
 O31
 with sigma for 1-2 distances of 0.004 and sigma for 1-3 distances of 0.004
5. Others
 Sof(O31A)=1-FVAR(1)
 Sof(O31)=FVAR(1)
 Fixed Sof: O8(0.5) O8A(0.5)
6.a Riding coordinates:
 O10(H10)
6.b Ternary CH refined with riding coordinates:
 N23(H23)
6.c Secondary CH2 refined with riding coordinates:
 C18(H18A,H18B), C35(H35A,H35B), C37(H37A,H37B), C9(H9A,H9B), C7(H7A,H7B),
 C52(H52A,H52B), C94(H94A,H94B), C92(H92A,H92B), C96(H96A,H96B)
6.d Me refined with riding coordinates:
 C40(H40A,H40B,H40C), C25(H25A,H25B,H25C), C36(H36A,H36B,H36C), C19(H19A,H19B,
 H19C), C38(H38A,H38B,H38C), C8(H8A,H8B,H8C), C47(H47A,H47B,H47C), C55(H55A,
 H55B,H55C), C53(H53A,H53B,H53C)
6.e Aromatic/amide H refined with riding coordinates:
 C29(H29), C10(H10A), C34(H34), C26(H26), C31(H31), C27(H27), C32(H32), C2(H2),
  C3(H3), C13(H13), C6(H6), C14(H14)
6.f Idealised Me refined as rotating group:
 C93(H93A,H93B,H93C), C97(H97A,H97B,H97C), C95(H95A,H95B,H95C)
;
_olex2_submission_special_instructions 'No special instructions were received'

loop_
_space_group_symop_operation_xyz
'x, y, z'
'-x, -y, -z'

loop_
_atom_site_label
_atom_site_type_symbol
_atom_site_fract_x
_atom_site_fract_y
_atom_site_fract_z
_atom_site_U_iso_or_equiv
_atom_site_adp_type
_atom_site_occupancy
_atom_site_site_symmetry_order
_atom_site_calc_flag
_atom_site_refinement_flags_posn
_atom_site_refinement_flags_adp
_atom_site_refinement_flags_occupancy
_atom_site_disorder_assembly
_atom_site_disorder_group
O10 O 0.5440(3) 0.3864(2) 0.83862(16) 0.0338(8) Uani 1 1 d . . . . .
H10 H 0.5213 0.3696 0.8757 0.041 Uiso 1 1 d R . . . .
Zn3 Zn 0.51325(5) 0.53051(4) 0.81455(3) 0.03410(17) Uani 1 1 d . . . . .
Zn2 Zn 0.71033(5) 0.41193(5) 0.82534(3) 0.03598(17) Uani 1 1 d . . . . .
Zn1 Zn 0.47707(5) 0.30968(5) 0.74488(3) 0.03740(17) Uani 1 1 d . . . . .
O3 O 0.6702(3) 0.5561(2) 0.79703(17) 0.0355(8) Uani 1 1 d . . . . .
O1 O 0.4527(3) 0.4486(3) 0.71909(16) 0.0379(8) Uani 1 1 d . . . . .
O30 O 0.6477(3) 0.3382(3) 0.73438(16) 0.0387(8) Uani 1 1 d . . . . .
N20 N 0.3914(3) 0.6122(3) 0.7819(2) 0.0390(10) Uani 1 1 d . . . . .
N21 N 0.8669(3) 0.5023(3) 0.8517(2) 0.0365(10) Uani 1 1 d . . . . .
O7 O 0.5447(3) 0.6453(3) 1.02354(19) 0.0623(12) Uani 1 1 d . . . . .
N17 N 0.4694(4) 0.1890(3) 0.6742(2) 0.0431(11) Uani 1 1 d . . . . .
N7 N 0.5097(3) 0.6089(3) 0.9068(2) 0.0391(10) Uani 1 1 d . . . . .
N3 N 0.7845(4) 0.3045(3) 0.8792(2) 0.0445(11) Uani 1 1 d . . . . .
N10 N 0.3214(4) 0.2253(4) 0.7565(2) 0.0501(11) Uani 1 1 d . U . . .
C29 C 0.3461(4) 0.6221(4) 0.7183(3) 0.0410(13) Uani 1 1 d . . . . .
H29 H 0.3032 0.6720 0.7121 0.049 Uiso 1 1 calc R . . . .
C10 C 0.6830(4) 0.7211(4) 0.7501(3) 0.0406(13) Uani 1 1 d . . . . .
H10A H 0.6064 0.7085 0.7405 0.049 Uiso 1 1 calc R . . . .
O5 O 0.8054(4) 0.1430(3) 0.9114(3) 0.0899(16) Uani 1 1 d . . . . .
C30 C 0.4068(4) 0.4785(4) 0.6596(2) 0.0333(11) Uani 1 1 d . . . . .
N6 N 0.3685(4) 0.4063(4) 0.4736(2) 0.0605(14) Uani 1 1 d . . . . .
C28 C 0.3557(4) 0.5653(4) 0.6590(2) 0.0371(12) Uani 1 1 d . . . . .
C11 C 0.7321(4) 0.6454(4) 0.7820(2) 0.0341(12) Uani 1 1 d . . . . .
C12 C 0.8477(4) 0.6645(4) 0.7988(3) 0.0396(12) Uani 1 1 d . . . . .
C4 C 0.6465(4) 0.2402(4) 0.6308(3) 0.0394(12) Uani 1 1 d . . . . .
C34 C 0.4068(4) 0.4254(4) 0.5982(3) 0.0424(13) Uani 1 1 d . . . . .
H34 H 0.4385 0.3676 0.5994 0.051 Uiso 1 1 calc R . . . .
C1 C 0.7017(4) 0.3134(4) 0.6841(3) 0.0395(12) Uani 1 1 d . . . . .
C26 C 0.9065(4) 0.5963(4) 0.8352(3) 0.0412(13) Uani 1 1 d . . . . .
H26 H 0.9813 0.6216 0.8488 0.049 Uiso 1 1 calc R . . . .
C31 C 0.3079(5) 0.5927(4) 0.5936(3) 0.0479(14) Uani 1 1 d . . . . .
H31 H 0.2737 0.6490 0.5920 0.057 Uiso 1 1 calc R . . . .
C41 C 0.4286(4) 0.6652(4) 0.8997(3) 0.0384(12) Uani 1 1 d . . . . .
C39 C 0.5688(5) 0.6079(4) 0.9710(3) 0.0441(13) Uani 1 1 d . . . . .
C33 C 0.3607(5) 0.4555(5) 0.5339(3) 0.0483(14) Uani 1 1 d . . . . .
C20 C 0.8910(5) 0.3475(4) 0.9049(3) 0.0461(14) Uani 1 1 d . . . . .
C27 C 0.5406(5) 0.1798(4) 0.6304(3) 0.0460(14) Uani 1 1 d . . . . .
H27 H 0.5181 0.1282 0.5960 0.055 Uiso 1 1 calc R . . . .
C21 C 0.9350(4) 0.4457(4) 0.8911(3) 0.0447(14) Uani 1 1 d . . . . .
C15 C 0.7444(5) 0.8153(4) 0.7319(3) 0.0514(14) Uani 1 1 d . U . . .
N2 N 0.6961(5) 0.8889(4) 0.6993(3) 0.0735(14) Uani 1 1 d . U . . .
C32 C 0.3095(5) 0.5417(5) 0.5343(3) 0.0522(15) Uani 1 1 d . . . . .
H32 H 0.2767 0.5628 0.4929 0.063 Uiso 1 1 calc R . . . .
C91 C 0.3686(5) 0.1193(4) 0.6708(3) 0.0510(15) Uani 1 1 d . . . . .
C42 C 0.3678(4) 0.6687(4) 0.8368(3) 0.0393(12) Uani 1 1 d . . . . .
C90 C 0.2955(5) 0.1373(5) 0.7135(3) 0.0547(15) Uani 1 1 d . . . . .
C2 C 0.8109(5) 0.3563(5) 0.6833(3) 0.0538(15) Uani 1 1 d . . . . .
H2 H 0.8469 0.4015 0.7194 0.065 Uiso 1 1 calc R . . . .
C24 C 0.7481(5) 0.2011(5) 0.8842(3) 0.0564(16) Uani 1 1 d . . . . .
C3 C 0.7086(5) 0.2211(5) 0.5776(3) 0.0532(16) Uani 1 1 d . . . . .
H3 H 0.6741 0.1742 0.5420 0.064 Uiso 1 1 calc R . . . .
C13 C 0.9081(5) 0.7594(4) 0.7802(3) 0.0545(16) Uani 1 1 d . . . . .
H13 H 0.9846 0.7727 0.7905 0.065 Uiso 1 1 calc R . . . .
C40 C 0.6669(5) 0.5590(5) 0.9729(3) 0.0570(16) Uani 1 1 d . . . . .
H40A H 0.6725 0.5342 0.9271 0.085 Uiso 1 1 calc R . . . .
H40B H 0.7325 0.6090 0.9890 0.085 Uiso 1 1 calc R . . . .
H40C H 0.6588 0.5023 1.0037 0.085 Uiso 1 1 calc R . . . .
C44 C 0.4065(5) 0.7297(5) 0.9542(3) 0.0629(18) Uani 1 1 d . . . . .
N8 N 0.2119(5) 0.7693(5) 0.8166(3) 0.090(2) Uani 1 1 d . . . . .
C6 C 0.8144(5) 0.2667(5) 0.5756(3) 0.0602(17) Uani 1 1 d . . . . .
H6 H 0.8504 0.2533 0.5382 0.072 Uiso 1 1 calc R . . . .
C14 C 0.8615(5) 0.8325(5) 0.7483(4) 0.0627(18) Uani 1 1 d . . . . .
H14 H 0.9056 0.8942 0.7369 0.075 Uiso 1 1 calc R . . . .
C5 C 0.8715(6) 0.3347(6) 0.6298(4) 0.0740(18) Uani 1 1 d . U . . .
C18 C 0.5775(5) 0.8745(5) 0.6834(3) 0.0675(15) Uani 1 1 d . U . . .
H18A H 0.5484 0.8034 0.6678 0.081 Uiso 1 1 calc R . . . .
H18B H 0.5616 0.9180 0.6451 0.081 Uiso 1 1 calc R . . . .
C35 C 0.4220(6) 0.3182(6) 0.4729(3) 0.076(2) Uani 1 1 d . . . . .
H35A H 0.4850 0.3295 0.5085 0.091 Uiso 1 1 calc R . . . .
H35B H 0.4493 0.3137 0.4285 0.091 Uiso 1 1 calc R . . . .
C23 C 1.0468(5) 0.4949(5) 0.9162(3) 0.0545(16) Uani 1 1 d . . . . .
N5 N 1.1353(5) 0.5365(5) 0.9322(3) 0.085(2) Uani 1 1 d . . . . .
C43 C 0.2815(5) 0.7253(5) 0.8278(3) 0.0558(16) Uani 1 1 d . . . . .
N12 N 0.3336(6) -0.0362(5) 0.5859(4) 0.099(2) Uani 1 1 d . . . . .
C51 C 0.3453(6) 0.0323(5) 0.6241(4) 0.0662(18) Uani 1 1 d . . . . .
N1 N 0.9812(5) 0.3800(6) 0.6313(4) 0.1132(19) Uani 1 1 d . U . . .
N9 N 0.3831(7) 0.7872(6) 0.9905(3) 0.116(3) Uani 1 1 d . . . . .
C25 C 0.6322(5) 0.1579(5) 0.8540(3) 0.0652(18) Uani 1 1 d . . . . .
H25A H 0.5989 0.2126 0.8350 0.098 Uiso 1 1 calc R . . . .
H25B H 0.6318 0.1078 0.8180 0.098 Uiso 1 1 calc R . . . .
H25C H 0.5910 0.1255 0.8897 0.098 Uiso 1 1 calc R . . . .
C22 C 0.9629(5) 0.2955(5) 0.9499(4) 0.0654(18) Uani 1 1 d . . . . .
N4 N 1.0265(6) 0.2670(5) 0.9866(4) 0.113(3) Uani 1 1 d . . . . .
C37 C 0.3166(6) 0.4344(6) 0.4070(3) 0.075(2) Uani 1 1 d . . . . .
H37A H 0.3537 0.4118 0.3703 0.090 Uiso 1 1 calc R . . . .
H37B H 0.3277 0.5090 0.4058 0.090 Uiso 1 1 calc R . . . .
C36 C 0.3475(7) 0.2186(6) 0.4849(4) 0.098(3) Uani 1 1 d . . . . .
H36A H 0.3873 0.1637 0.4839 0.148 Uiso 1 1 calc R . . . .
H36B H 0.3215 0.2217 0.5294 0.148 Uiso 1 1 calc R . . . .
H36C H 0.2858 0.2059 0.4493 0.148 Uiso 1 1 calc R . . . .
C50 C 0.1931(6) 0.0631(6) 0.7102(4) 0.083(2) Uani 1 1 d . . . . .
C19 C 0.5169(6) 0.8985(6) 0.7426(4) 0.088(2) Uani 1 1 d . U . . .
H19A H 0.4391 0.8868 0.7274 0.132 Uiso 1 1 calc R . . . .
H19B H 0.5299 0.8545 0.7805 0.132 Uiso 1 1 calc R . . . .
H19C H 0.5431 0.9693 0.7577 0.132 Uiso 1 1 calc R . . . .
C38 C 0.1972(6) 0.3903(7) 0.3925(4) 0.097(3) Uani 1 1 d . . . . .
H38A H 0.1695 0.4122 0.3481 0.146 Uiso 1 1 calc R . . . .
H38B H 0.1853 0.3164 0.3921 0.146 Uiso 1 1 calc R . . . .
H38C H 0.1593 0.4137 0.4278 0.146 Uiso 1 1 calc R . . . .
N11 N 0.1167(6) 0.0003(7) 0.7001(5) 0.134(3) Uani 1 1 d . . . . .
C9 C 1.0444(7) 0.3621(8) 0.5747(5) 0.123(2) Uani 1 1 d . U . . .
H9A H 1.1062 0.4198 0.5735 0.147 Uiso 1 1 calc R . . . .
H9B H 0.9976 0.3585 0.5308 0.147 Uiso 1 1 calc R . . . .
C7 C 1.0611(8) 0.4146(9) 0.7107(5) 0.126(2) Uani 1 1 d . U . . .
H7A H 1.0258 0.3869 0.7504 0.152 Uiso 1 1 calc R . . . .
H7B H 1.1357 0.4025 0.7128 0.152 Uiso 1 1 calc R . . . .
C8 C 1.0525(8) 0.5139(9) 0.6968(6) 0.146(3) Uani 1 1 d . U . . .
H8A H 1.0919 0.5590 0.7344 0.219 Uiso 1 1 calc R . . . .
H8B H 1.0836 0.5339 0.6548 0.219 Uiso 1 1 calc R . . . .
H8C H 0.9762 0.5186 0.6916 0.219 Uiso 1 1 calc R . . . .
C47 C 1.0872(9) 0.2636(9) 0.5831(6) 0.160(4) Uani 1 1 d . U . . .
H47A H 1.1279 0.2546 0.5452 0.241 Uiso 1 1 calc R . . . .
H47B H 1.1347 0.2674 0.6260 0.241 Uiso 1 1 calc R . . . .
H47C H 1.0261 0.2062 0.5834 0.241 Uiso 1 1 calc R . . . .
O8 O 0.1944(10) 0.1676(9) 0.8275(6) 0.081(3) Uani 0.5 1 d . U P A 1
C55 C 0.2677(5) 0.3417(5) 0.8364(3) 0.0643(16) Uani 1 1 d . U . . .
H55A H 0.3103 0.3933 0.8104 0.096 Uiso 1 1 calc R . . . .
H55B H 0.1981 0.3597 0.8414 0.096 Uiso 1 1 calc R . . . .
H55C H 0.3073 0.3377 0.8814 0.096 Uiso 1 1 calc R . . . .
C52 C 0.7683(7) 0.9869(6) 0.6710(5) 0.097(2) Uani 1 1 d . U . . .
H52A H 0.8313 0.9696 0.6522 0.117 Uiso 1 1 calc R . . . .
H52B H 0.7252 1.0169 0.6349 0.117 Uiso 1 1 calc R . . . .
C53 C 0.8030(10) 1.0556(8) 0.7279(6) 0.164(5) Uani 1 1 d . U . . .
H53A H 0.8481 1.1178 0.7135 0.246 Uiso 1 1 calc R . . . .
H53B H 0.7397 1.0716 0.7460 0.246 Uiso 1 1 calc R . . . .
H53C H 0.8451 1.0246 0.7631 0.246 Uiso 1 1 calc R . . . .
C54 C 0.2485(6) 0.2413(6) 0.7996(4) 0.0751(18) Uani 1 1 d . U . . .
O8A O 0.1403(10) 0.1895(11) 0.7860(8) 0.124(5) Uani 0.5 1 d . . P A 2
N23 N 0.2242(7) 0.0431(7) 0.9629(6) 0.169(4) Uani 1 1 d D U . . .
H23 H 0.2218 0.0772 0.9182 0.203 Uiso 1 1 calc R . . . .
C93 C 0.2833(10) 0.1258(8) 1.0771(6) 0.157(5) Uani 1 1 d D U . . .
H93A H 0.2229 0.0788 1.0935 0.235 Uiso 1 1 calc GR . . . .
H93B H 0.2939 0.1914 1.1011 0.235 Uiso 1 1 calc GR . . . .
H93C H 0.3493 0.0988 1.0857 0.235 Uiso 1 1 calc GR . . . .
C97 C 0.0436(9) -0.0370(11) 0.8953(5) 0.201(7) Uani 1 1 d D U . . .
H97A H 0.0816 -0.0531 0.8578 0.301 Uiso 1 1 calc GR . . . .
H97B H 0.0038 0.0160 0.8818 0.301 Uiso 1 1 calc GR . . . .
H97C H -0.0072 -0.0976 0.9067 0.301 Uiso 1 1 calc GR . . . .
C94 C 0.3001(11) -0.0095(10) 0.9481(6) 0.174(5) Uani 1 1 d D U . . .
H94A H 0.2623 -0.0799 0.9358 0.209 Uiso 1 1 calc R . . . .
H94B H 0.3494 -0.0118 0.9903 0.209 Uiso 1 1 calc R . . . .
C92 C 0.2586(11) 0.1386(9) 1.0031(6) 0.189(5) Uani 1 1 d D U . . .
H92A H 0.2006 0.1778 0.9958 0.226 Uiso 1 1 calc DR . . . .
H92B H 0.3238 0.1788 0.9860 0.226 Uiso 1 1 calc R . . . .
C95 C 0.3680(10) 0.0272(10) 0.8933(7) 0.190(6) Uani 1 1 d D U . . .
H95A H 0.3221 0.0451 0.8541 0.285 Uiso 1 1 calc GR . . . .
H95B H 0.4038 -0.0262 0.8798 0.285 Uiso 1 1 calc GR . . . .
H95C H 0.4228 0.0868 0.9101 0.285 Uiso 1 1 calc GR . . . .
C96 C 0.1204(10) -0.0022(12) 0.9534(7) 0.234(7) Uani 1 1 d D U . . .
H96A H 0.0849 0.0432 0.9780 0.280 Uiso 1 1 calc DR . . . .
H96B H 0.1177 -0.0629 0.9813 0.280 Uiso 1 1 calc R . . . .
O31 O 0.1176(14) 0.7749(10) 0.6168(9) 0.247(10) Uani 0.700(18) 1 d . U P B 1
O31A O 0.024(5) 0.898(5) 0.544(3) 0.39(4) Uani 0.300(18) 1 d . U P B 2

loop_
_atom_site_aniso_label
_atom_site_aniso_U_11
_atom_site_aniso_U_22
_atom_site_aniso_U_33
_atom_site_aniso_U_23
_atom_site_aniso_U_13
_atom_site_aniso_U_12
O10 0.0360(19) 0.0380(19) 0.0288(18) 0.0020(15) 0.0002(15) 0.0131(16)
Zn3 0.0332(3) 0.0419(4) 0.0297(3) -0.0038(3) -0.0015(2) 0.0169(3)
Zn2 0.0344(3) 0.0402(3) 0.0348(3) -0.0022(3) -0.0039(3) 0.0157(3)
Zn1 0.0385(3) 0.0412(4) 0.0335(3) -0.0037(3) -0.0023(3) 0.0144(3)
O3 0.0299(18) 0.0344(19) 0.044(2) 0.0035(17) 0.0020(15) 0.0118(16)
O1 0.048(2) 0.042(2) 0.0256(18) -0.0031(16) -0.0066(15) 0.0200(17)
O30 0.0362(19) 0.049(2) 0.0304(19) -0.0095(17) 0.0017(15) 0.0105(17)
N20 0.038(2) 0.053(3) 0.031(2) -0.007(2) -0.0021(19) 0.024(2)
N21 0.036(2) 0.038(3) 0.036(2) 0.000(2) -0.0052(19) 0.014(2)
O7 0.071(3) 0.092(3) 0.029(2) -0.011(2) -0.0062(19) 0.034(3)
N17 0.045(3) 0.038(3) 0.046(3) -0.006(2) -0.001(2) 0.010(2)
N7 0.039(2) 0.049(3) 0.030(2) -0.005(2) -0.0026(19) 0.016(2)
N3 0.044(3) 0.043(3) 0.048(3) 0.005(2) -0.004(2) 0.017(2)
N10 0.044(2) 0.064(3) 0.042(2) 0.004(2) 0.0034(19) 0.010(2)
C29 0.037(3) 0.047(3) 0.043(3) -0.001(3) -0.003(2) 0.022(3)
C10 0.036(3) 0.042(3) 0.043(3) 0.004(3) -0.002(2) 0.012(2)
O5 0.088(4) 0.051(3) 0.133(5) 0.017(3) -0.008(3) 0.032(3)
C30 0.030(3) 0.044(3) 0.026(3) 0.001(2) -0.003(2) 0.010(2)
N6 0.076(4) 0.081(4) 0.028(3) -0.007(3) 0.002(2) 0.027(3)
C28 0.039(3) 0.041(3) 0.032(3) -0.002(2) -0.003(2) 0.014(2)
C11 0.037(3) 0.037(3) 0.028(3) -0.004(2) -0.004(2) 0.012(2)
C12 0.034(3) 0.041(3) 0.043(3) -0.002(3) -0.003(2) 0.011(2)
C4 0.043(3) 0.041(3) 0.036(3) -0.007(2) 0.000(2) 0.016(3)
C34 0.049(3) 0.049(3) 0.032(3) -0.002(3) 0.001(2) 0.021(3)
C1 0.043(3) 0.043(3) 0.037(3) 0.002(3) 0.005(2) 0.019(3)
C26 0.033(3) 0.045(3) 0.045(3) -0.003(3) -0.007(2) 0.014(3)
C31 0.058(4) 0.057(4) 0.035(3) 0.000(3) -0.008(3) 0.034(3)
C41 0.040(3) 0.043(3) 0.034(3) -0.003(2) 0.002(2) 0.014(2)
C39 0.049(3) 0.052(3) 0.031(3) -0.002(3) -0.004(3) 0.015(3)
C33 0.052(3) 0.063(4) 0.030(3) -0.003(3) 0.002(3) 0.014(3)
C20 0.045(3) 0.046(3) 0.051(3) 0.004(3) -0.003(3) 0.023(3)
C27 0.056(4) 0.044(3) 0.038(3) -0.009(3) -0.005(3) 0.019(3)
C21 0.036(3) 0.055(4) 0.047(3) 0.000(3) -0.006(3) 0.024(3)
C15 0.059(3) 0.042(3) 0.056(3) 0.003(2) -0.003(2) 0.023(2)
N2 0.074(2) 0.059(2) 0.092(3) 0.021(2) -0.006(2) 0.0326(18)
C32 0.061(4) 0.069(4) 0.029(3) 0.002(3) -0.009(3) 0.027(3)
C91 0.053(4) 0.048(3) 0.051(4) -0.007(3) 0.004(3) 0.009(3)
C42 0.036(3) 0.047(3) 0.038(3) -0.009(3) -0.001(2) 0.019(3)
C90 0.049(4) 0.046(4) 0.062(4) -0.002(3) 0.003(3) -0.004(3)
C2 0.041(3) 0.069(4) 0.048(3) -0.014(3) 0.002(3) 0.006(3)
C24 0.071(4) 0.050(4) 0.053(4) 0.007(3) 0.005(3) 0.027(3)
C3 0.065(4) 0.062(4) 0.038(3) -0.007(3) 0.000(3) 0.031(3)
C13 0.038(3) 0.048(4) 0.074(4) 0.005(3) -0.009(3) 0.010(3)
C40 0.054(4) 0.077(4) 0.040(3) -0.008(3) -0.018(3) 0.026(3)
C44 0.069(4) 0.079(5) 0.045(4) -0.017(3) -0.008(3) 0.034(4)
N8 0.088(4) 0.119(5) 0.080(4) -0.025(4) -0.009(3) 0.073(4)
C6 0.060(4) 0.084(5) 0.044(4) -0.007(3) 0.018(3) 0.026(4)
C14 0.053(4) 0.044(4) 0.087(5) 0.013(3) 0.001(3) 0.003(3)
C5 0.065(3) 0.088(5) 0.079(4) 0.005(3) 0.039(3) 0.023(3)
C18 0.074(2) 0.058(3) 0.075(3) 0.009(2) -0.006(2) 0.033(2)
C35 0.103(6) 0.093(6) 0.038(4) -0.016(4) 0.009(4) 0.037(5)
C23 0.051(4) 0.053(4) 0.062(4) 0.006(3) -0.010(3) 0.027(3)
N5 0.050(4) 0.089(5) 0.108(5) 0.010(4) -0.027(3) 0.017(3)
C43 0.058(4) 0.075(4) 0.040(3) -0.018(3) -0.002(3) 0.033(4)
N12 0.101(5) 0.079(5) 0.103(5) -0.035(4) -0.004(4) -0.002(4)
C51 0.067(4) 0.056(4) 0.068(5) -0.013(4) 0.004(4) -0.005(3)
N1 0.070(3) 0.154(4) 0.118(3) -0.011(3) 0.050(2) 0.007(3)
N9 0.158(7) 0.146(7) 0.069(4) -0.045(4) -0.007(4) 0.099(6)
C25 0.077(5) 0.045(4) 0.068(4) 0.002(3) -0.001(4) 0.003(3)
C22 0.061(4) 0.056(4) 0.080(5) 0.021(4) -0.006(4) 0.023(3)
N4 0.093(5) 0.092(5) 0.149(7) 0.034(5) -0.038(5) 0.038(4)
C37 0.094(6) 0.107(6) 0.027(3) -0.005(4) -0.002(3) 0.034(5)
C36 0.123(7) 0.100(7) 0.069(5) -0.008(5) -0.014(5) 0.030(6)
C50 0.065(5) 0.081(5) 0.092(6) -0.017(5) 0.012(4) -0.010(4)
C19 0.088(4) 0.089(5) 0.092(4) -0.006(4) 0.004(3) 0.031(4)
C38 0.093(6) 0.130(7) 0.068(5) -0.015(5) -0.020(4) 0.037(6)
N11 0.092(6) 0.132(7) 0.151(8) -0.036(6) 0.022(5) -0.043(5)
C9 0.076(4) 0.169(5) 0.125(4) -0.021(4) 0.054(3) 0.007(3)
C7 0.087(4) 0.166(5) 0.131(4) -0.023(4) 0.037(3) 0.024(4)
C8 0.105(6) 0.166(5) 0.169(6) -0.020(4) 0.033(5) 0.024(4)
C47 0.137(8) 0.196(6) 0.165(8) -0.012(5) 0.066(7) 0.048(6)
O8 0.079(6) 0.085(4) 0.079(5) -0.003(3) 0.035(5) 0.000(3)
C55 0.052(3) 0.081(3) 0.061(3) -0.004(3) 0.011(3) 0.015(3)
C52 0.088(3) 0.068(3) 0.134(5) 0.036(3) -0.009(3) 0.025(2)
C53 0.199(9) 0.110(4) 0.161(6) 0.003(4) 0.010(5) -0.011(5)
C54 0.071(3) 0.079(3) 0.077(4) -0.006(2) 0.034(3) 0.004(2)
O8A 0.073(9) 0.120(11) 0.174(15) -0.042(10) 0.050(9) -0.010(8)
N23 0.087(5) 0.166(8) 0.240(9) -0.134(7) 0.013(5) -0.001(5)
C93 0.182(12) 0.101(8) 0.149(8) -0.019(7) -0.019(8) -0.036(7)
C97 0.125(8) 0.340(19) 0.089(7) -0.032(9) 0.030(6) -0.073(10)
C94 0.187(10) 0.182(10) 0.182(11) 0.017(8) 0.088(9) 0.066(8)
C92 0.219(13) 0.165(9) 0.168(9) -0.063(7) -0.009(9) 0.030(8)
C95 0.164(11) 0.199(13) 0.215(13) 0.032(11) 0.099(10) 0.012(10)
C96 0.152(8) 0.346(18) 0.165(11) -0.041(11) 0.007(7) -0.031(8)
O31 0.295(17) 0.139(11) 0.298(17) -0.041(10) 0.050(12) 0.020(10)
O31A 0.38(4) 0.41(4) 0.39(4) -0.03(2) 0.04(2) 0.07(2)

loop_
_atom_type_symbol
_atom_type_description
_atom_type_scat_dispersion_real
_atom_type_scat_dispersion_imag
_atom_type_scat_source
C C 0.0033 0.0016 'International Tables Vol C Tables 4.2.6.8 and 6.1.1.4'
H H 0.0000 0.0000 'International Tables Vol C Tables 4.2.6.8 and 6.1.1.4'
N N 0.0061 0.0033 'International Tables Vol C Tables 4.2.6.8 and 6.1.1.4'
O O 0.0106 0.0060 'International Tables Vol C Tables 4.2.6.8 and 6.1.1.4'
Zn Zn 0.2839 1.4301 'International Tables Vol C Tables 4.2.6.8 and 6.1.1.4'

loop_
_geom_angle_atom_site_label_1
_geom_angle_atom_site_label_2
_geom_angle_atom_site_label_3
_geom_angle
Zn3 O10 H10 109.0
Zn3 O10 Zn2 99.42(14)
Zn3 O10 Zn1 98.42(13)
Zn2 O10 H10 122.6
Zn2 O10 Zn1 99.36(13)
Zn1 O10 H10 123.2
O10 Zn3 O1 79.36(12)
O10 Zn3 N20 144.86(16)
O10 Zn3 N7 107.87(14)
O3 Zn3 O10 81.84(13)
O3 Zn3 O1 94.57(13)
O3 Zn3 N20 129.43(15)
O3 Zn3 N7 106.42(15)
N20 Zn3 O1 82.13(14)
N7 Zn3 O1 158.47(15)
N7 Zn3 N20 80.85(15)
O10 Zn2 O3 78.28(12)
O30 Zn2 O10 81.42(13)
O30 Zn2 O3 95.80(13)
O30 Zn2 N21 127.78(15)
O30 Zn2 N3 103.16(16)
N21 Zn2 O10 146.90(14)
N21 Zn2 O3 82.95(14)
N21 Zn2 N3 80.90(17)
N3 Zn2 O10 109.98(15)
N3 Zn2 O3 160.18(16)
O10 Zn1 O30 78.85(12)
O10 Zn1 N17 149.61(15)
O1 Zn1 O10 82.37(12)
O1 Zn1 O30 96.87(14)
O1 Zn1 N17 124.39(15)
O1 Zn1 N10 104.59(17)
N17 Zn1 O30 83.36(15)
N10 Zn1 O10 108.32(16)
N10 Zn1 O30 158.02(17)
N10 Zn1 N17 80.70(19)
Zn3 O3 Zn2 100.36(14)
C11 O3 Zn3 126.9(3)
C11 O3 Zn2 132.0(3)
Zn1 O1 Zn3 99.76(13)
C30 O1 Zn3 131.1(3)
C30 O1 Zn1 129.1(3)
Zn2 O30 Zn1 100.37(14)
C1 O30 Zn2 128.2(3)
C1 O30 Zn1 131.4(3)
C29 N20 Zn3 128.3(3)
C29 N20 C42 120.3(4)
C42 N20 Zn3 111.0(3)
C26 N21 Zn2 129.5(3)
C26 N21 C21 120.1(5)
C21 N21 Zn2 110.3(3)
C27 N17 Zn1 127.9(4)
C27 N17 C91 120.4(5)
C91 N17 Zn1 111.3(4)
C41 N7 Zn3 110.5(3)
C41 N7 C39 118.2(4)
C39 N7 Zn3 131.2(3)
C20 N3 Zn2 110.7(3)
C24 N3 Zn2 130.0(4)
C24 N3 C20 118.8(5)
C90 N10 Zn1 110.9(4)
C54 N10 Zn1 130.3(5)
C54 N10 C90 118.8(5)
N20 C29 H29 116.7
N20 C29 C28 126.7(5)
C28 C29 H29 116.7
C11 C10 H10A 118.8
C11 C10 C15 122.4(5)
C15 C10 H10A 118.8
O1 C30 C28 119.8(4)
O1 C30 C34 120.7(4)
C34 C30 C28 119.5(4)
C33 N6 C35 121.5(5)
C33 N6 C37 121.6(5)
C35 N6 C37 116.8(5)
C29 C28 C30 124.6(4)
C29 C28 C31 118.6(5)
C30 C28 C31 116.8(5)
O3 C11 C10 120.1(4)
O3 C11 C12 120.4(4)
C10 C11 C12 119.5(5)
C11 C12 C26 124.7(5)
C13 C12 C11 117.4(5)
C13 C12 C26 117.8(5)
C27 C4 C1 125.4(5)
C27 C4 C3 117.6(5)
C3 C4 C1 116.7(5)
C30 C34 H34 118.8
C30 C34 C33 122.5(5)
C33 C34 H34 118.8
O30 C1 C4 120.2(5)
O30 C1 C2 120.4(5)
C2 C1 C4 119.4(5)
N21 C26 C12 126.9(5)
N21 C26 H26 116.6
C12 C26 H26 116.6
C28 C31 H31 118.3
C32 C31 C28 123.3(5)
C32 C31 H31 118.3
N7 C41 C44 124.0(5)
C42 C41 N7 120.2(4)
C42 C41 C44 115.6(5)
O7 C39 N7 123.2(5)
O7 C39 C40 121.3(5)
N7 C39 C40 115.4(5)
N6 C33 C34 121.4(5)
N6 C33 C32 121.3(5)
C34 C33 C32 117.3(5)
N3 C20 C22 124.5(5)
C21 C20 N3 120.2(5)
C21 C20 C22 115.2(5)
N17 C27 C4 126.2(5)
N17 C27 H27 116.9
C4 C27 H27 116.9
N21 C21 C23 119.4(5)
C20 C21 N21 117.8(5)
C20 C21 C23 122.7(5)
C10 C15 C14 117.2(5)
N2 C15 C10 122.2(5)
N2 C15 C14 120.5(6)
C15 N2 C18 121.7(6)
C15 N2 C52 120.6(5)
C18 N2 C52 117.4(5)
C31 C32 C33 120.5(5)
C31 C32 H32 119.7
C33 C32 H32 119.7
N17 C91 C51 120.3(5)
C90 C91 N17 117.7(5)
C90 C91 C51 122.0(6)
N20 C42 C43 121.0(5)
C41 C42 N20 117.2(4)
C41 C42 C43 121.7(5)
N10 C90 C50 123.8(6)
C91 C90 N10 119.4(5)
C91 C90 C50 116.8(6)
C1 C2 H2 118.7
C1 C2 C5 122.7(6)
C5 C2 H2 118.7
N3 C24 C25 116.6(5)
O5 C24 N3 123.8(6)
O5 C24 C25 119.6(6)
C4 C3 H3 118.2
C6 C3 C4 123.6(6)
C6 C3 H3 118.2
C12 C13 H13 118.2
C14 C13 C12 123.5(5)
C14 C13 H13 118.2
C39 C40 H40A 109.5
C39 C40 H40B 109.5
C39 C40 H40C 109.5
H40A C40 H40B 109.5
H40A C40 H40C 109.5
H40B C40 H40C 109.5
N9 C44 C41 171.1(7)
C3 C6 H6 119.9
C3 C6 C5 120.2(6)
C5 C6 H6 119.9
C15 C14 H14 120.0
C13 C14 C15 120.0(6)
C13 C14 H14 120.0
C6 C5 C2 117.3(6)
N1 C5 C2 120.4(7)
N1 C5 C6 122.3(6)
N2 C18 H18A 108.4
N2 C18 H18B 108.4
N2 C18 C19 115.3(6)
H18A C18 H18B 107.5
C19 C18 H18A 108.4
C19 C18 H18B 108.4
N6 C35 H35A 108.9
N6 C35 H35B 108.9
N6 C35 C36 113.4(7)
H35A C35 H35B 107.7
C36 C35 H35A 108.9
C36 C35 H35B 108.9
N5 C23 C21 175.9(7)
N8 C43 C42 176.1(6)
N12 C51 C91 175.6(8)
C5 N1 C9 121.2(8)
C5 N1 C7 119.6(6)
C9 N1 C7 114.3(7)
C24 C25 H25A 109.5
C24 C25 H25B 109.5
C24 C25 H25C 109.5
H25A C25 H25B 109.5
H25A C25 H25C 109.5
H25B C25 H25C 109.5
N4 C22 C20 171.5(8)
N6 C37 H37A 108.6
N6 C37 H37B 108.6
N6 C37 C38 114.5(6)
H37A C37 H37B 107.6
C38 C37 H37A 108.6
C38 C37 H37B 108.6
C35 C36 H36A 109.5
C35 C36 H36B 109.5
C35 C36 H36C 109.5
H36A C36 H36B 109.5
H36A C36 H36C 109.5
H36B C36 H36C 109.5
N11 C50 C90 171.1(10)
C18 C19 H19A 109.5
C18 C19 H19B 109.5
C18 C19 H19C 109.5
H19A C19 H19B 109.5
H19A C19 H19C 109.5
H19B C19 H19C 109.5
C37 C38 H38A 109.5
C37 C38 H38B 109.5
C37 C38 H38C 109.5
H38A C38 H38B 109.5
H38A C38 H38C 109.5
H38B C38 H38C 109.5
N1 C9 H9A 109.2
N1 C9 H9B 109.2
N1 C9 C47 111.9(9)
H9A C9 H9B 107.9
C47 C9 H9A 109.2
C47 C9 H9B 109.2
N1 C7 H7A 114.2
N1 C7 H7B 114.2
H7A C7 H7B 111.4
C8 C7 N1 86.7(8)
C8 C7 H7A 114.2
C8 C7 H7B 114.2
C7 C8 H8A 109.5
C7 C8 H8B 109.5
C7 C8 H8C 109.5
H8A C8 H8B 109.5
H8A C8 H8C 109.5
H8B C8 H8C 109.5
C9 C47 H47A 109.5
C9 C47 H47B 109.5
C9 C47 H47C 109.5
H47A C47 H47B 109.5
H47A C47 H47C 109.5
H47B C47 H47C 109.5
H55A C55 H55B 109.5
H55A C55 H55C 109.5
H55B C55 H55C 109.5
C54 C55 H55A 109.5
C54 C55 H55B 109.5
C54 C55 H55C 109.5
N2 C52 H52A 110.6
N2 C52 H52B 110.6
H52A C52 H52B 108.7
C53 C52 N2 105.7(8)
C53 C52 H52A 110.6
C53 C52 H52B 110.6
C52 C53 H53A 109.5
C52 C53 H53B 109.5
C52 C53 H53C 109.5
H53A C53 H53B 109.5
H53A C53 H53C 109.5
H53B C53 H53C 109.5
N10 C54 C55 118.4(6)
N10 C54 O8A 118.7(8)
O8 C54 N10 120.0(8)
O8 C54 C55 116.3(8)
O8A C54 C55 116.6(8)
C94 N23 H23 94.1
C94 N23 C92 119.4(10)
C92 N23 H23 94.1
C96 N23 H23 94.1
C96 N23 C94 119.0(11)
C96 N23 C92 120.1(10)
H93A C93 H93B 109.5
H93A C93 H93C 109.5
H93B C93 H93C 109.5
C92 C93 H93A 109.5
C92 C93 H93B 109.5
C92 C93 H93C 109.5
H97A C97 H97B 109.5
H97A C97 H97C 109.5
H97B C97 H97C 109.5
C96 C97 H97A 109.5
C96 C97 H97B 109.5
C96 C97 H97C 109.5
N23 C94 H94A 107.7
N23 C94 H94B 107.7
N23 C94 C95 118.5(12)
H94A C94 H94B 107.1
C95 C94 H94A 107.7
C95 C94 H94B 107.7
N23 C92 C93 114.4(11)
N23 C92 H92A 108.7
N23 C92 H92B 108.7
C93 C92 H92A 108.7
C93 C92 H92B 108.7
H92A C92 H92B 107.6
C94 C95 H95A 109.5
C94 C95 H95B 109.5
C94 C95 H95C 109.5
H95A C95 H95B 109.5
H95A C95 H95C 109.5
H95B C95 H95C 109.5
N23 C96 C97 135.0(14)
N23 C96 H96A 103.4
N23 C96 H96B 103.4
C97 C96 H96A 103.4
C97 C96 H96B 103.4
H96A C96 H96B 105.2

loop_
_geom_bond_atom_site_label_1
_geom_bond_atom_site_label_2
_geom_bond_distance
O10 H10 0.8195
O10 Zn3 2.068(3)
O10 Zn2 2.076(3)
O10 Zn1 2.079(3)
Zn3 O3 1.984(3)
Zn3 O1 2.122(3)
Zn3 N20 2.081(4)
Zn3 N7 2.075(4)
Zn2 O3 2.130(3)
Zn2 O30 2.008(3)
Zn2 N21 2.075(4)
Zn2 N3 2.075(4)
Zn1 O1 1.983(3)
Zn1 O30 2.116(3)
Zn1 N17 2.080(4)
Zn1 N10 2.069(5)
O3 C11 1.328(6)
O1 C30 1.329(5)
O30 C1 1.323(6)
N20 C29 1.316(6)
N20 C42 1.391(6)
N21 C26 1.299(6)
N21 C21 1.408(6)
O7 C39 1.226(6)
N17 C27 1.321(7)
N17 C91 1.393(7)
N7 C41 1.369(6)
N7 C39 1.373(6)
N3 C20 1.366(7)
N3 C24 1.359(7)
N10 C90 1.391(7)
N10 C54 1.351(8)
C29 H29 0.9300
C29 C28 1.402(7)
C10 H10A 0.9300
C10 C11 1.392(6)
C10 C15 1.395(8)
O5 C24 1.233(7)
C30 C28 1.422(7)
C30 C34 1.380(7)
N6 C33 1.359(7)
N6 C35 1.457(8)
N6 C37 1.464(7)
C28 C31 1.422(7)
C11 C12 1.409(7)
C12 C26 1.418(7)
C12 C13 1.400(7)
C4 C1 1.426(7)
C4 C27 1.396(8)
C4 C3 1.410(7)
C34 H34 0.9300
C34 C33 1.407(7)
C1 C2 1.365(7)
C26 H26 0.9300
C31 H31 0.9300
C31 C32 1.335(7)
C41 C42 1.369(7)
C41 C44 1.440(8)
C39 C40 1.492(7)
C33 C32 1.417(8)
C20 C21 1.347(8)
C20 C22 1.455(8)
C27 H27 0.9300
C21 C23 1.439(8)
C15 N2 1.368(7)
C15 C14 1.427(8)
N2 C18 1.447(8)
N2 C52 1.563(9)
C32 H32 0.9300
C91 C90 1.355(8)
C91 C51 1.423(8)
C42 C43 1.426(7)
C90 C50 1.437(9)
C2 H2 0.9300
C2 C5 1.413(8)
C24 C25 1.490(8)
C3 H3 0.9300
C3 C6 1.338(8)
C13 H13 0.9300
C13 C14 1.346(8)
C40 H40A 0.9600
C40 H40B 0.9600
C40 H40C 0.9600
C44 N9 1.138(8)
N8 C43 1.141(7)
C6 H6 0.9300
C6 C5 1.407(9)
C14 H14 0.9300
C5 N1 1.373(9)
C18 H18A 0.9700
C18 H18B 0.9700
C18 C19 1.513(9)
C35 H35A 0.9700
C35 H35B 0.9700
C35 C36 1.487(10)
C23 N5 1.134(7)
N12 C51 1.143(8)
N1 C9 1.470(9)
N1 C7 1.739(11)
C25 H25A 0.9600
C25 H25B 0.9600
C25 H25C 0.9600
C22 N4 1.129(8)
C37 H37A 0.9700
C37 H37B 0.9700
C37 C38 1.476(9)
C36 H36A 0.9600
C36 H36B 0.9600
C36 H36C 0.9600
C50 N11 1.126(9)
C19 H19A 0.9600
C19 H19B 0.9600
C19 H19C 0.9600
C38 H38A 0.9600
C38 H38B 0.9600
C38 H38C 0.9600
C9 H9A 0.9700
C9 H9B 0.9700
C9 C47 1.510(13)
C7 H7A 0.9700
C7 H7B 0.9700
C7 C8 1.368(12)
C8 H8A 0.9600
C8 H8B 0.9600
C8 H8C 0.9600
C47 H47A 0.9600
C47 H47B 0.9600
C47 H47C 0.9600
O8 C54 1.234(12)
C55 H55A 0.9600
C55 H55B 0.9600
C55 H55C 0.9600
C55 C54 1.466(9)
C52 H52A 0.9700
C52 H52B 0.9700
C52 C53 1.396(12)
C53 H53A 0.9600
C53 H53B 0.9600
C53 H53C 0.9600
C54 O8A 1.377(13)
N23 H23 0.9800
N23 C94 1.338(11)
N23 C92 1.444(10)
N23 C96 1.300(11)
C93 H93A 0.9600
C93 H93B 0.9600
C93 H93C 0.9600
C93 C92 1.453(8)
C97 H97A 0.9600
C97 H97B 0.9600
C97 H97C 0.9600
C97 C96 1.401(8)
C94 H94A 0.9700
C94 H94B 0.9700
C94 C95 1.460(8)
C92 H92A 0.9700
C92 H92B 0.9700
C95 H95A 0.9600
C95 H95B 0.9600
C95 H95C 0.9600
C96 H96A 0.9700
C96 H96B 0.9700

loop_
_geom_torsion_atom_site_label_1
_geom_torsion_atom_site_label_2
_geom_torsion_atom_site_label_3
_geom_torsion_atom_site_label_4
_geom_torsion
Zn3 O3 C11 C10 -26.2(6)
Zn3 O3 C11 C12 153.3(4)
Zn3 O1 C30 C28 -22.6(7)
Zn3 O1 C30 C34 158.2(4)
Zn3 N20 C29 C28 12.0(8)
Zn3 N20 C42 C41 2.6(6)
Zn3 N20 C42 C43 -175.7(5)
Zn3 N7 C41 C42 -3.6(6)
Zn3 N7 C41 C44 -178.8(5)
Zn3 N7 C39 O7 -167.4(4)
Zn3 N7 C39 C40 13.5(8)
Zn2 O3 C11 C10 165.5(3)
Zn2 O3 C11 C12 -15.0(7)
Zn2 O30 C1 C4 165.0(3)
Zn2 O30 C1 C2 -14.1(7)
Zn2 N21 C26 C12 5.5(8)
Zn2 N21 C21 C20 0.0(6)
Zn2 N21 C21 C23 -178.6(4)
Zn2 N3 C20 C21 -2.9(7)
Zn2 N3 C20 C22 174.7(5)
Zn2 N3 C24 O5 171.2(5)
Zn2 N3 C24 C25 -8.3(8)
Zn1 O1 C30 C28 153.9(4)
Zn1 O1 C30 C34 -25.3(7)
Zn1 O30 C1 C4 -12.8(7)
Zn1 O30 C1 C2 168.1(4)
Zn1 N17 C27 C4 12.6(8)
Zn1 N17 C91 C90 -2.2(7)
Zn1 N17 C91 C51 178.4(5)
Zn1 N10 C90 C91 -1.4(7)
Zn1 N10 C90 C50 179.7(6)
Zn1 N10 C54 O8 -140.4(8)
Zn1 N10 C54 C55 12.9(10)
Zn1 N10 C54 O8A 164.0(9)
O3 C11 C12 C26 -3.7(8)
O3 C11 C12 C13 178.7(5)
O1 C30 C28 C29 -2.3(8)
O1 C30 C28 C31 -179.7(5)
O1 C30 C34 C33 -179.0(5)
O30 C1 C2 C5 -178.1(5)
N20 C29 C28 C30 7.6(9)
N20 C29 C28 C31 -175.0(5)
N17 C91 C90 N10 2.5(9)
N17 C91 C90 C50 -178.6(6)
N7 C41 C42 N20 0.8(8)
N7 C41 C42 C43 179.0(5)
N3 C20 C21 N21 2.0(8)
N3 C20 C21 C23 -179.5(5)
C29 N20 C42 C41 -171.5(5)
C29 N20 C42 C43 10.2(8)
C29 C28 C31 C32 -177.9(6)
C10 C11 C12 C26 175.8(5)
C10 C11 C12 C13 -1.8(7)
C10 C15 N2 C18 1.7(9)
C10 C15 N2 C52 -171.8(6)
C10 C15 C14 C13 -0.2(9)
C30 C28 C31 C32 -0.3(9)
C30 C34 C33 N6 175.3(5)
C30 C34 C33 C32 -2.3(9)
N6 C33 C32 C31 -176.2(6)
C28 C30 C34 C33 1.9(8)
C28 C31 C32 C33 -0.2(10)
C11 C10 C15 N2 178.8(5)
C11 C10 C15 C14 -0.9(8)
C11 C12 C26 N21 8.7(9)
C11 C12 C13 C14 0.7(9)
C12 C13 C14 C15 0.3(10)
C4 C1 C2 C5 2.9(9)
C4 C3 C6 C5 2.8(10)
C34 C30 C28 C29 176.9(5)
C34 C30 C28 C31 -0.6(8)
C34 C33 C32 C31 1.4(9)
C1 C4 C27 N17 8.8(9)
C1 C4 C3 C6 0.7(8)
C1 C2 C5 C6 0.5(10)
C1 C2 C5 N1 179.9(7)
C26 N21 C21 C20 -178.0(5)
C26 N21 C21 C23 3.4(8)
C26 C12 C13 C14 -177.0(6)
C41 N7 C39 O7 8.3(9)
C41 N7 C39 C40 -170.9(5)
C39 N7 C41 C42 179.8(5)
C39 N7 C41 C44 4.7(8)
C33 N6 C35 C36 84.3(8)
C33 N6 C37 C38 -80.4(9)
C20 N3 C24 O5 0.8(9)
C20 N3 C24 C25 -178.8(5)
C27 N17 C91 C90 -175.0(5)
C27 N17 C91 C51 5.6(8)
C27 C4 C1 O30 -8.7(8)
C27 C4 C1 C2 170.4(5)
C27 C4 C3 C6 -173.6(6)
C21 N21 C26 C12 -176.9(5)
C15 C10 C11 O3 -178.6(5)
C15 C10 C11 C12 1.9(8)
C15 N2 C18 C19 82.0(8)
C15 N2 C52 C53 -82.6(9)
N2 C15 C14 C13 -179.9(6)
C91 N17 C27 C4 -175.9(5)
C42 N20 C29 C28 -175.1(5)
C90 N10 C54 O8 36.6(12)
C90 N10 C54 C55 -170.2(6)
C90 N10 C54 O8A -19.1(13)
C2 C5 N1 C9 -177.3(8)
C2 C5 N1 C7 28.7(12)
C24 N3 C20 C21 169.3(5)
C24 N3 C20 C22 -13.2(9)
C3 C4 C1 O30 177.5(5)
C3 C4 C1 C2 -3.4(7)
C3 C4 C27 N17 -177.4(5)
C3 C6 C5 C2 -3.3(10)
C3 C6 C5 N1 177.3(7)
C13 C12 C26 N21 -173.8(5)
C44 C41 C42 N20 176.3(5)
C44 C41 C42 C43 -5.5(9)
C6 C5 N1 C9 2.0(13)
C6 C5 N1 C7 -152.0(7)
C14 C15 N2 C18 -178.6(6)
C14 C15 N2 C52 7.9(10)
C5 N1 C9 C47 -83.7(11)
C5 N1 C7 C8 -103.5(9)
C18 N2 C52 C53 103.6(9)
C35 N6 C33 C34 1.9(10)
C35 N6 C33 C32 179.5(6)
C35 N6 C37 C38 95.3(8)
C51 C91 C90 N10 -178.1(6)
C51 C91 C90 C50 0.9(10)
C22 C20 C21 N21 -175.8(5)
C22 C20 C21 C23 2.8(9)
C37 N6 C33 C34 177.3(6)
C37 N6 C33 C32 -5.1(9)
C37 N6 C35 C36 -91.3(7)
C9 N1 C7 C8 100.9(9)
C7 N1 C9 C47 71.5(11)
C52 N2 C18 C19 -104.3(8)
C54 N10 C90 C91 -178.9(6)
C54 N10 C90 C50 2.2(10)
C94 N23 C92 C93 -77.7(17)
C94 N23 C96 C97 -69(3)
C92 N23 C94 C95 -77.0(18)
C92 N23 C96 C97 125(2)
C96 N23 C94 C95 117.0(17)
C96 N23 C92 C93 88.1(17)
